data_4515384
loop_
_publ_author_name
'Zhang, Lin'
'Cheng, Fangyi'
'Shi, Wei'
'Chen, Jun'
'Cheng, Peng'

_publ_section_title
;
 Transition-Metal-Triggered High-Efficiency Lithium Ion Storage via
 Coordination Interactions with Redox-Active Croconate in One-Dimensional
 Metal-Organic Anode Materials.
;
_journal_issue 7
_journal_name_full 'ACS applied materials &amp; interfaces'
_journal_page_first 6398
_journal_page_last 6406
_journal_paper_doi 10.1021/acsami.7b18758
_journal_volume 10
_journal_year 2018
_chemical_formula_moiety 'C5 H6 Mn O8'
_chemical_formula_sum 'C5 H6 Mn O8'
_chemical_formula_weight 249.04
_space_group_crystal_system orthorhombic
_space_group_IT_number 61
_space_group_name_Hall '-P 2ac 2ab'
_space_group_name_H-M_alt 'P b c a'
_atom_sites_solution_hydrogens difmap
_atom_sites_solution_primary iterative
_audit_creation_date 2017-11-17
_audit_creation_method
;
Olex2 1.2
(compiled 2016.02.19 svn.r3266 for OlexSys, GUI svn.r5155)
;
_cell_angle_alpha 90
_cell_angle_beta 90
_cell_angle_gamma 90
_cell_formula_units_Z 8
_cell_length_a 11.9302(3)
_cell_length_b 8.18070(16)
_cell_length_c 15.6895(3)
_cell_measurement_reflns_used 1842
_cell_measurement_temperature 120.65(10)
_cell_measurement_theta_max 28.8810
_cell_measurement_theta_min 3.9630
_cell_volume 1531.25(6)
_computing_cell_refinement
;
CrysAlisPro, Agilent Technologies,
Version 1.171.36.32 (release 02-08-2013 CrysAlis171 .NET)
(compiled Aug  2 2013,16:46:58)
;
_computing_data_collection
;
CrysAlisPro, Agilent Technologies,
Version 1.171.36.32 (release 02-08-2013 CrysAlis171 .NET)
(compiled Aug  2 2013,16:46:58)
;
_computing_data_reduction
;
CrysAlisPro, Agilent Technologies,
Version 1.171.36.32 (release 02-08-2013 CrysAlis171 .NET)
(compiled Aug  2 2013,16:46:58)
;
_computing_molecular_graphics 'Olex2 (Dolomanov et al., 2009)'
_computing_publication_material 'Olex2 (Dolomanov et al., 2009)'
_computing_structure_refinement 'XL (Sheldrick, 2008)'
_computing_structure_solution
;
Superflip (Palatinus & Chapuis, 2007;Palatinus & van der Lee, 2008;
Palatinus et al., 2012)
;
_diffrn_ambient_temperature 120.65(10)
_diffrn_detector_area_resol_mean 16.2116
_diffrn_measured_fraction_theta_full 0.996
_diffrn_measured_fraction_theta_max 0.996
_diffrn_measurement_details
;
#__ type_ start__ end____ width___ exp.time_
  1 omega  -86.00   -6.00   1.0000    6.0000
omega____ theta____ kappa____ phi______ frames
    -      -19.2521  -57.0000 -180.0000 80

#__ type_ start__ end____ width___ exp.time_
  2 omega   20.00   46.00   1.0000    6.0000
omega____ theta____ kappa____ phi______ frames
    -      -19.2521   57.0000 -120.0000 26

#__ type_ start__ end____ width___ exp.time_
  3 omega  -91.00  -47.00   1.0000    6.0000
omega____ theta____ kappa____ phi______ frames
    -      -19.2521  178.0000 -180.0000 44
;
_diffrn_measurement_device_type 'SuperNova, Single source at offset, Eos'
_diffrn_measurement_method '\w scans'
_diffrn_orient_matrix_UB_11 0.0452707000
_diffrn_orient_matrix_UB_12 0.0447848000
_diffrn_orient_matrix_UB_13 0.0177214000
_diffrn_orient_matrix_UB_21 -0.0193066000
_diffrn_orient_matrix_UB_22 0.0716781000
_diffrn_orient_matrix_UB_23 -0.0207707000
_diffrn_orient_matrix_UB_31 -0.0333882000
_diffrn_orient_matrix_UB_32 0.0193274000
_diffrn_orient_matrix_UB_33 0.0360178000
_diffrn_radiation_monochromator mirror
_diffrn_radiation_type MoK\a
_diffrn_radiation_wavelength 0.71073
_diffrn_reflns_av_R_equivalents 0.0203
_diffrn_reflns_av_unetI/netI 0.0250
_diffrn_reflns_Laue_measured_fraction_full 0.996
_diffrn_reflns_Laue_measured_fraction_max 0.996
_diffrn_reflns_limit_h_max 9
_diffrn_reflns_limit_h_min -14
_diffrn_reflns_limit_k_max 9
_diffrn_reflns_limit_k_min -9
_diffrn_reflns_limit_l_max 16
_diffrn_reflns_limit_l_min -18
_diffrn_reflns_number 3433
_diffrn_reflns_point_group_measured_fraction_full 0.996
_diffrn_reflns_point_group_measured_fraction_max 0.996
_diffrn_reflns_theta_full 24.989
_diffrn_reflns_theta_max 24.989
_diffrn_reflns_theta_min 3.108
_diffrn_source 'SuperNova (Mo) X-ray Source'
_exptl_absorpt_coefficient_mu 1.746
_exptl_absorpt_correction_T_max 1.00000
_exptl_absorpt_correction_T_min 0.86857
_exptl_absorpt_correction_type multi-scan
_exptl_absorpt_process_details
;
CrysAlisPro, Agilent Technologies,
Version 1.171.36.32 (release 02-08-2013 CrysAlis171 .NET)
(compiled Aug  2 2013,16:46:58)
Empirical absorption correction using spherical harmonics,
 implemented in SCALE3 ABSPACK scaling algorithm.
;
_exptl_crystal_colour 'clear dark green'
_exptl_crystal_colour_lustre clear
_exptl_crystal_colour_modifier dark
_exptl_crystal_colour_primary green
_exptl_crystal_density_diffrn 2.161
_exptl_crystal_description block
_exptl_crystal_F_000 1000
_exptl_crystal_size_max 0.09
_exptl_crystal_size_mid 0.09
_exptl_crystal_size_min 0.005
_refine_diff_density_max 0.600
_refine_diff_density_min -0.818
_refine_diff_density_rms 0.075
_refine_ls_extinction_method none
_refine_ls_goodness_of_fit_ref 1.084
_refine_ls_hydrogen_treatment constr
_refine_ls_matrix_type full
_refine_ls_number_parameters 130
_refine_ls_number_reflns 1342
_refine_ls_number_restraints 0
_refine_ls_restrained_S_all 1.084
_refine_ls_R_factor_all 0.0344
_refine_ls_R_factor_gt 0.0295
_refine_ls_shift/su_max 0.000
_refine_ls_shift/su_mean 0.000
_refine_ls_structure_factor_coef Fsqd
_refine_ls_weighting_details 'w=1/[\s^2^(Fo^2^)+(0.0270P)^2^+2.7580P] where P=(Fo^2^+2Fc^2^)/3'
_refine_ls_weighting_scheme calc
_refine_ls_wR_factor_gt 0.0705
_refine_ls_wR_factor_ref 0.0742
_reflns_Friedel_coverage 0.000
_reflns_number_gt 1178
_reflns_number_total 1342
_reflns_threshold_expression 'I > 2\s(I)'
_cod_data_source_file am7b18758_si_002.cif
_cod_data_source_block CP-1
_cod_database_code 4515384
_chemical_oxdiff_formula 'C H O N Cu'
_chemical_oxdiff_usercomment CU1
_shelx_space_group_comment
;
The symmetry employed for this shelxl refinement is uniquely defined
by the following loop, which should always be used as a source of
symmetry information in preference to the above space-group names.
They are only intended as comments.
;
_reflns_odcompleteness_completeness 99.56
_reflns_odcompleteness_iscentric 1
_reflns_odcompleteness_theta 26.32
_olex2_refinement_description
;
1. Fixed Uiso
 At 1.5 times of:
  All O(H,H) groups
2.a Rotating group:
 O3(H3a,H3b), O4(H4a,H4b), O5(H5a,H5b)
;
_shelx_shelxl_version_number 2014/7
_olex2_submission_special_instructions 'No special instructions were received'

loop_
_space_group_symop_operation_xyz
'x, y, z'
'-x+1/2, -y, z+1/2'
'x+1/2, -y+1/2, -z'
'-x, y+1/2, -z+1/2'
'-x, -y, -z'
'x-1/2, y, -z-1/2'
'-x-1/2, y-1/2, z'
'x, -y-1/2, z-1/2'

loop_
_atom_site_label
_atom_site_type_symbol
_atom_site_fract_x
_atom_site_fract_y
_atom_site_fract_z
_atom_site_U_iso_or_equiv
_atom_site_adp_type
_atom_site_occupancy
_atom_site_site_symmetry_order
_atom_site_calc_flag
_atom_site_refinement_flags_posn
Mn1 Mn 0.37566(3) 0.38411(5) 0.18612(2) 0.00767(15) Uani 1 1 d .
O3 O 0.55814(15) 0.3485(2) 0.17873(11) 0.0098(4) Uani 1 1 d .
H3A H 0.5860 0.3988 0.1344 0.015 Uiso 1 1 d GR
H3B H 0.5744 0.2447 0.1743 0.015 Uiso 1 1 d GR
O7 O 0.36362(15) 0.2967(2) 0.58438(11) 0.0099(4) Uani 1 1 d .
O4 O 0.38968(15) 0.6017(2) 0.11338(12) 0.0112(4) Uani 1 1 d .
H4A H 0.3758 0.5809 0.0610 0.017 Uiso 1 1 d GR
H4B H 0.4562 0.6402 0.1176 0.017 Uiso 1 1 d GR
O1 O 0.38541(15) 0.5302(2) 0.30770(11) 0.0108(4) Uani 1 1 d .
O5 O 0.18986(15) 0.3998(2) 0.17803(11) 0.0102(4) Uani 1 1 d .
H5A H 0.1701 0.4763 0.1429 0.015 Uiso 1 1 d GR
H5B H 0.1620 0.4218 0.2277 0.015 Uiso 1 1 d GR
O6 O 0.38209(15) 0.6060(2) 0.49546(12) 0.0116(4) Uani 1 1 d .
O8 O 0.36737(15) 0.0278(2) 0.45478(12) 0.0103(4) Uani 1 1 d .
O2 O 0.36508(15) 0.1936(2) 0.28493(12) 0.0106(4) Uani 1 1 d .
C4 C 0.3681(2) 0.3105(3) 0.50483(17) 0.0083(6) Uani 1 1 d .
C3 C 0.3676(2) 0.1794(3) 0.44107(16) 0.0079(5) Uani 1 1 d .
C5 C 0.3767(2) 0.4707(3) 0.46106(17) 0.0087(6) Uani 1 1 d .
C2 C 0.3684(2) 0.2580(3) 0.35781(16) 0.0077(5) Uani 1 1 d .
C1 C 0.3774(2) 0.4332(3) 0.37010(17) 0.0079(5) Uani 1 1 d .

loop_
_atom_site_aniso_label
_atom_site_aniso_U_11
_atom_site_aniso_U_22
_atom_site_aniso_U_33
_atom_site_aniso_U_23
_atom_site_aniso_U_13
_atom_site_aniso_U_12
Mn1 0.0112(2) 0.0066(2) 0.0052(2) -0.00002(15) -0.00025(16) 0.00011(16)
O3 0.0137(10) 0.0062(9) 0.0096(9) 0.0020(7) 0.0005(8) 0.0002(8)
O7 0.0126(10) 0.0121(9) 0.0049(9) 0.0012(8) 0.0002(7) 0.0010(8)
O4 0.0126(10) 0.0124(9) 0.0088(10) 0.0022(8) -0.0005(8) -0.0016(8)
O1 0.0190(11) 0.0073(9) 0.0061(9) 0.0012(7) -0.0005(8) -0.0012(8)
O5 0.0134(10) 0.0103(9) 0.0070(9) 0.0011(8) 0.0011(8) 0.0011(8)
O6 0.0153(10) 0.0088(10) 0.0106(10) -0.0038(8) -0.0004(8) -0.0003(8)
O8 0.0149(10) 0.0066(9) 0.0094(9) 0.0011(8) 0.0019(8) 0.0006(8)
O2 0.0166(10) 0.0083(9) 0.0070(9) -0.0003(8) -0.0006(8) -0.0007(8)
C4 0.0043(12) 0.0114(13) 0.0092(13) -0.0002(11) -0.0007(10) 0.0009(10)
C3 0.0058(12) 0.0094(13) 0.0084(13) 0.0016(11) 0.0004(10) -0.0005(10)
C5 0.0061(13) 0.0101(14) 0.0098(13) -0.0004(11) 0.0003(10) 0.0012(10)
C2 0.0066(12) 0.0093(13) 0.0073(13) 0.0005(11) -0.0002(10) -0.0003(10)
C1 0.0054(12) 0.0095(12) 0.0086(13) 0.0013(11) -0.0009(10) 0.0014(10)

loop_
_atom_type_symbol
_atom_type_description
_atom_type_scat_dispersion_real
_atom_type_scat_dispersion_imag
_atom_type_scat_source
C C 0.0033 0.0016 'International Tables Vol C Tables 4.2.6.8 and 6.1.1.4'
H H 0.0000 0.0000 'International Tables Vol C Tables 4.2.6.8 and 6.1.1.4'
Mn Mn 0.3368 0.7283 'International Tables Vol C Tables 4.2.6.8 and 6.1.1.4'
O O 0.0106 0.0060 'International Tables Vol C Tables 4.2.6.8 and 6.1.1.4'

loop_
_geom_angle_atom_site_label_1
_geom_angle_atom_site_label_2
_geom_angle_atom_site_label_3
_geom_angle
_geom_angle_site_symmetry_1
_geom_angle_site_symmetry_3
O3 Mn1 O1 93.66(7) . .
O3 Mn1 O5 172.38(7) . .
O3 Mn1 O2 90.01(7) . .
O7 Mn1 O3 86.38(7) 8_565 .
O7 Mn1 O1 169.24(7) 8_565 .
O7 Mn1 O5 86.09(7) 8_565 .
O7 Mn1 O2 91.81(7) 8_565 .
O4 Mn1 O3 90.27(7) . .
O4 Mn1 O7 100.41(7) . 8_565
O4 Mn1 O1 90.35(7) . .
O4 Mn1 O5 89.97(7) . .
O4 Mn1 O2 167.77(7) . .
O5 Mn1 O1 93.96(7) . .
O2 Mn1 O1 77.44(7) . .
O2 Mn1 O5 91.37(7) . .
Mn1 O3 H3A 110.9 . .
Mn1 O3 H3B 110.6 . .
H3A O3 H3B 108.0 . .
C4 O7 Mn1 141.87(18) . 8_566
Mn1 O4 H4A 109.5 . .
Mn1 O4 H4B 109.9 . .
H4A O4 H4B 109.1 . .
C1 O1 Mn1 108.55(16) . .
Mn1 O5 H5A 110.4 . .
Mn1 O5 H5B 110.1 . .
H5A O5 H5B 108.5 . .
C2 O2 Mn1 109.97(16) . .
O7 C4 C3 127.8(2) . .
O7 C4 C5 122.9(2) . .
C3 C4 C5 109.3(2) . .
O8 C3 C4 127.2(2) . .
O8 C3 C2 126.1(2) . .
C2 C3 C4 106.8(2) . .
O6 C5 C4 126.4(2) . .
O6 C5 C1 128.0(2) . .
C1 C5 C4 105.5(2) . .
O2 C2 C3 129.0(2) . .
O2 C2 C1 122.4(2) . .
C1 C2 C3 108.5(2) . .
O1 C1 C5 128.7(2) . .
O1 C1 C2 121.6(2) . .
C2 C1 C5 109.7(2) . .

loop_
_geom_bond_atom_site_label_1
_geom_bond_atom_site_label_2
_geom_bond_distance
_geom_bond_site_symmetry_2
Mn1 O3 2.1995(19) .
Mn1 O7 2.1809(18) 8_565
Mn1 O4 2.1214(18) .
Mn1 O1 2.2542(18) .
Mn1 O5 2.2240(19) .
Mn1 O2 2.2016(18) .
O3 H3A 0.8739 .
O3 H3B 0.8738 .
O7 Mn1 2.1809(18) 8_566
O7 C4 1.254(3) .
O4 H4A 0.8551 .
O4 H4B 0.8556 .
O1 C1 1.264(3) .
O5 H5A 0.8659 .
O5 H5B 0.8656 .
O6 C5 1.233(3) .
O8 C3 1.258(3) .
O2 C2 1.260(3) .
C4 C3 1.467(4) .
C4 C5 1.483(4) .
C3 C2 1.456(4) .
C5 C1 1.460(4) .
C2 C1 1.450(4) .

loop_
_geom_torsion_atom_site_label_1
_geom_torsion_atom_site_label_2
_geom_torsion_atom_site_label_3
_geom_torsion_atom_site_label_4
_geom_torsion
_geom_torsion_site_symmetry_1
Mn1 O7 C4 C3 11.5(4) 8_566
Mn1 O7 C4 C5 -167.58(18) 8_566
Mn1 O1 C1 C5 -178.5(2) .
Mn1 O1 C1 C2 2.3(3) .
Mn1 O2 C2 C3 -177.8(2) .
Mn1 O2 C2 C1 0.3(3) .
O7 C4 C3 O8 -3.4(4) .
O7 C4 C3 C2 177.2(2) .
O7 C4 C5 O6 1.1(4) .
O7 C4 C5 C1 -178.9(2) .
O6 C5 C1 O1 1.3(5) .
O6 C5 C1 C2 -179.4(2) .
O8 C3 C2 O2 2.8(4) .
O8 C3 C2 C1 -175.5(2) .
O2 C2 C1 O1 -1.9(4) .
O2 C2 C1 C5 178.7(2) .
C4 C3 C2 O2 -177.7(3) .
C4 C3 C2 C1 4.0(3) .
C4 C5 C1 O1 -178.7(2) .
C4 C5 C1 C2 0.6(3) .
C3 C4 C5 O6 -178.1(2) .
C3 C4 C5 C1 1.9(3) .
C3 C2 C1 O1 176.5(2) .
C3 C2 C1 C5 -2.9(3) .
C5 C4 C3 O8 175.9(2) .
C5 C4 C3 C2 -3.6(3) .
